data_4100573
_journal_name_full 'Journal of the American Chemical Society'
_journal_year 2005
_chemical_formula_sum 'C97 H84 Cd8 N2 S15'
_chemical_formula_weight 2657.76
_chemical_name_common COV-4CdS-TMDPy
_space_group_IT_number 14
_symmetry_cell_setting monoclinic
_symmetry_space_group_name_Hall '-P 2yn'
_symmetry_space_group_name_H-M 'P 1 21/n 1'
_cell_angle_alpha 90.00
_cell_angle_beta 108.5460(10)
_cell_angle_gamma 90.00
_cell_formula_units_Z 4
_cell_length_a 23.4374(4)
_cell_length_b 18.9054(3)
_cell_length_c 24.3535(4)
_cell_measurement_temperature 273(2)
_cell_volume 10230.5(3)
_diffrn_ambient_temperature 273(2)
_exptl_crystal_density_diffrn 1.726
_cod_depositor_comments
;
The following automatic conversions were performed:
'_symmetry_cell_setting' value 'Monoclinic' changed to 'monoclinic'
according to '/home/saulius/struct/CIF-dictionaries/cif_core.dic'
dictionary named 'cif_core.dic' version 2.4.1 from 2010-06-29.

Automatic conversion script
Id: cif_fix_enum 1527 2010-12-29 10:47:43Z saulius 
;
_cod_original_sg_symbol_H-M 'P 21/n'
_cod_database_code 4100573

loop_
_symmetry_equiv_pos_as_xyz
'x, y, z'
'-x+1/2, y+1/2, -z+1/2'
'-x, -y, -z'
'x-1/2, -y-1/2, z-1/2'

loop_
_atom_site_label
_atom_site_type_symbol
_atom_site_fract_x
_atom_site_fract_y
_atom_site_fract_z
_atom_site_U_iso_or_equiv
_atom_site_adp_type
_atom_site_occupancy
_atom_site_symmetry_multiplicity
_atom_site_calc_flag
_atom_site_refinement_flags
_atom_site_disorder_assembly
_atom_site_disorder_group
C11 C 1.2472(2) 0.3093(2) 0.1596(2) 0.0754(18) Uani 1 1 d G . .
C12 C 1.21462(17) 0.3590(3) 0.1198(2) 0.083(2) Uani 1 1 d G . .
H12A H 1.1745 0.3504 0.0989 0.100 Uiso 1 1 calc R . .
C13 C 1.2420(3) 0.4215(3) 0.1115(3) 0.111(3) Uani 1 1 d G . .
H13A H 1.2202 0.4548 0.0849 0.133 Uiso 1 1 calc R . .
C14 C 1.3019(3) 0.4344(3) 0.1429(3) 0.144(4) Uani 1 1 d G . .
H14A H 1.3202 0.4762 0.1373 0.173 Uiso 1 1 calc R . .
C15 C 1.33445(19) 0.3846(4) 0.1826(3) 0.150(5) Uani 1 1 d G . .
H15A H 1.3745 0.3932 0.2036 0.180 Uiso 1 1 calc R . .
C16 C 1.3071(2) 0.3221(4) 0.1909(2) 0.125(4) Uani 1 1 d G . .
H16A H 1.3289 0.2888 0.2175 0.151 Uiso 1 1 calc R . .
C21 C 1.14588(17) 0.41073(19) 0.27652(17) 0.0521(12) Uani 1 1 d G . .
C22 C 1.1405(2) 0.4587(3) 0.3178(2) 0.118(3) Uani 1 1 d G . .
H22A H 1.1158 0.4484 0.3400 0.142 Uiso 1 1 calc R . .
C23 C 1.1721(3) 0.5222(3) 0.3260(3) 0.155(5) Uani 1 1 d G . .
H23A H 1.1685 0.5543 0.3536 0.186 Uiso 1 1 calc R . .
C24 C 1.2090(3) 0.5377(2) 0.2928(3) 0.108(3) Uani 1 1 d G . .
H24A H 1.2301 0.5801 0.2982 0.130 Uiso 1 1 calc R . .
C25 C 1.2143(2) 0.4897(3) 0.2515(2) 0.105(3) Uani 1 1 d G . .
H25A H 1.2390 0.5000 0.2293 0.126 Uiso 1 1 calc R . .
C26 C 1.1828(2) 0.4262(2) 0.24333(19) 0.084(2) Uani 1 1 d G . .
H26A H 1.1864 0.3941 0.2157 0.101 Uiso 1 1 calc R . .
C31 C 0.9855(2) 0.5468(2) 0.2153(2) 0.0714(16) Uani 1 1 d G . .
C32 C 0.9432(3) 0.5718(4) 0.2398(4) 0.184(6) Uani 1 1 d G . .
H32A H 0.9079 0.5466 0.2351 0.221 Uiso 1 1 calc R . .
C33 C 0.9538(4) 0.6345(4) 0.2712(4) 0.245(10) Uani 1 1 d G . .
H33A H 0.9255 0.6513 0.2876 0.294 Uiso 1 1 calc R . .
C34 C 1.0065(5) 0.6722(3) 0.2782(3) 0.184(7) Uani 1 1 d G . .
H34A H 1.0136 0.7142 0.2992 0.221 Uiso 1 1 calc R . .
C35 C 1.0488(4) 0.6472(3) 0.2537(3) 0.165(5) Uani 1 1 d G . .
H35A H 1.0841 0.6724 0.2584 0.198 Uiso 1 1 calc R . .
C36 C 1.0382(2) 0.5845(3) 0.2223(3) 0.117(3) Uani 1 1 d G . .
H36A H 1.0665 0.5678 0.2059 0.140 Uiso 1 1 calc R . .
C41 C 0.86660(17) 0.40777(19) -0.01173(13) 0.0534(12) Uani 1 1 d G . .
C42 C 0.90514(17) 0.4657(2) 0.00002(14) 0.0708(16) Uani 1 1 d G . .
H42A H 0.9219 0.4815 0.0379 0.085 Uiso 1 1 calc R . .
C43 C 0.91862(19) 0.4999(2) -0.0449(2) 0.084(2) Uani 1 1 d G . .
H43A H 0.9444 0.5386 -0.0370 0.101 Uiso 1 1 calc R . .
C44 C 0.8936(2) 0.4762(3) -0.10148(17) 0.092(2) Uani 1 1 d G . .
H44A H 0.9026 0.4991 -0.1315 0.111 Uiso 1 1 calc R . .
C45 C 0.8550(2) 0.4183(3) -0.11323(12) 0.095(2) Uani 1 1 d G . .
H45A H 0.8383 0.4024 -0.1511 0.114 Uiso 1 1 calc R . .
C46 C 0.84155(18) 0.38406(19) -0.06835(16) 0.0711(16) Uani 1 1 d G . .
H46A H 0.8158 0.3453 -0.0762 0.085 Uiso 1 1 calc R . .
C51 C 0.73572(18) 0.4231(3) 0.1712(2) 0.0775(18) Uani 1 1 d G . .
C52 C 0.7179(3) 0.4920(3) 0.1770(3) 0.116(3) Uani 1 1 d G . .
H52A H 0.7466 0.5266 0.1931 0.139 Uiso 1 1 calc R . .
C53 C 0.6571(3) 0.5094(3) 0.1587(3) 0.138(4) Uani 1 1 d G . .
H53A H 0.6451 0.5555 0.1625 0.165 Uiso 1 1 calc R . .
C54 C 0.6141(2) 0.4578(5) 0.1346(4) 0.160(5) Uani 1 1 d G . .
H54A H 0.5735 0.4694 0.1224 0.192 Uiso 1 1 calc R . .
C55 C 0.6320(2) 0.3888(4) 0.1288(4) 0.207(8) Uani 1 1 d G . .
H55A H 0.6033 0.3543 0.1127 0.248 Uiso 1 1 calc R . .
C56 C 0.6928(3) 0.3715(3) 0.1471(4) 0.168(6) Uani 1 1 d G . .
H56A H 0.7048 0.3253 0.1433 0.201 Uiso 1 1 calc R . .
C61 C 0.7690(2) 0.2614(2) 0.3010(3) 0.0687(16) Uani 1 1 d G . .
C62 C 0.7743(2) 0.3315(3) 0.3193(3) 0.096(2) Uani 1 1 d G . .
H62A H 0.8113 0.3542 0.3286 0.115 Uiso 1 1 calc R . .
C63 C 0.7242(4) 0.3674(3) 0.3238(3) 0.127(4) Uani 1 1 d G . .
H63A H 0.7278 0.4143 0.3360 0.152 Uiso 1 1 calc R . .
C64 C 0.6689(3) 0.3334(5) 0.3099(4) 0.185(6) Uani 1 1 d G . .
H64A H 0.6354 0.3574 0.3129 0.222 Uiso 1 1 calc R . .
C65 C 0.6636(2) 0.2633(5) 0.2916(6) 0.39(2) Uani 1 1 d G . .
H65A H 0.6266 0.2405 0.2824 0.465 Uiso 1 1 calc R . .
C66 C 0.7137(3) 0.2273(3) 0.2872(4) 0.250(11) Uani 1 1 d G . .
H66A H 0.7102 0.1805 0.2749 0.300 Uiso 1 1 calc R . .
C71 C 0.9395(3) 0.2039(4) 0.5008(3) 0.108(3) Uani 1 1 d G . .
C72 C 0.9498(4) 0.2108(5) 0.5599(3) 0.201(8) Uani 1 1 d G . .
H72A H 0.9554 0.2554 0.5770 0.242 Uiso 1 1 calc R . .
C73 C 0.9517(4) 0.1510(7) 0.5937(2) 0.321(18) Uani 1 1 d G . .
H73A H 0.9586 0.1556 0.6333 0.385 Uiso 1 1 calc R . .
C74 C 0.9433(4) 0.0844(6) 0.5683(4) 0.226(11) Uani 1 1 d G . .
H74A H 0.9445 0.0444 0.5909 0.271 Uiso 1 1 calc R . .
C75 C 0.9330(4) 0.0775(4) 0.5091(4) 0.192(6) Uani 1 1 d G . .
H75A H 0.9273 0.0329 0.4921 0.231 Uiso 1 1 calc R . .
C76 C 0.9311(3) 0.1373(4) 0.4753(2) 0.142(4) Uani 1 1 d G . .
H76A H 0.9242 0.1327 0.4357 0.170 Uiso 1 1 calc R . .
C81 C 0.7159(2) 0.1499(3) 0.1253(2) 0.083(2) Uani 1 1 d G . .
C82 C 0.7325(2) 0.0970(3) 0.1670(2) 0.102(3) Uani 1 1 d G . .
H82A H 0.7729 0.0901 0.1879 0.122 Uiso 1 1 calc R . .
C83 C 0.6888(4) 0.0543(4) 0.1775(3) 0.162(5) Uani 1 1 d G . .
H83A H 0.6999 0.0189 0.2054 0.195 Uiso 1 1 calc R . .
C84 C 0.6284(3) 0.0646(5) 0.1463(4) 0.321(16) Uani 1 1 d G . .
H84A H 0.5991 0.0361 0.1533 0.385 Uiso 1 1 calc R . .
C85 C 0.6118(2) 0.1176(6) 0.1046(4) 0.283(12) Uani 1 1 d G . .
H85A H 0.5714 0.1244 0.0837 0.339 Uiso 1 1 calc R . .
C86 C 0.6555(2) 0.1602(4) 0.0941(3) 0.167(6) Uani 1 1 d G . .
H86A H 0.6444 0.1956 0.0662 0.201 Uiso 1 1 calc R . .
C91 C 0.85843(16) 0.1833(2) -0.03873(12) 0.0558(13) Uani 1 1 d G . .
C92 C 0.88620(17) 0.2037(2) -0.07887(17) 0.0739(17) Uani 1 1 d G . .
H92A H 0.9279 0.2062 -0.0680 0.089 Uiso 1 1 calc R . .
C93 C 0.8516(3) 0.2202(3) -0.13524(15) 0.100(3) Uani 1 1 d G . .
H93A H 0.8702 0.2338 -0.1621 0.120 Uiso 1 1 calc R . .
C94 C 0.7892(2) 0.2164(3) -0.15145(14) 0.102(3) Uani 1 1 d G . .
H94A H 0.7660 0.2275 -0.1892 0.122 Uiso 1 1 calc R . .
C95 C 0.76141(16) 0.1961(3) -0.1113(2) 0.101(3) Uani 1 1 d G . .
H95A H 0.7197 0.1936 -0.1222 0.121 Uiso 1 1 calc R . .
C96 C 0.79604(16) 0.1795(3) -0.05494(17) 0.0811(19) Uani 1 1 d G . .
H96A H 0.7775 0.1659 -0.0281 0.097 Uiso 1 1 calc R . .
C101 C 1.08567(18) 0.08274(19) 0.16887(15) 0.0568(13) Uani 1 1 d G . .
C102 C 1.05071(18) 0.09702(19) 0.11215(18) 0.0762(17) Uani 1 1 d G . .
H10A H 1.0273 0.1377 0.1037 0.091 Uiso 1 1 calc R . .
C103 C 1.0508(2) 0.0504(3) 0.06802(15) 0.090(2) Uani 1 1 d G . .
H10B H 1.0274 0.0600 0.0301 0.108 Uiso 1 1 calc R . .
C104 C 1.0859(3) -0.0104(2) 0.0806(2) 0.105(3) Uani 1 1 d G . .
H10C H 1.0859 -0.0416 0.0511 0.126 Uiso 1 1 calc R . .
C105 C 1.1208(2) -0.0247(2) 0.1373(3) 0.119(3) Uani 1 1 d G . .
H10D H 1.1443 -0.0654 0.1457 0.142 Uiso 1 1 calc R . .
C106 C 1.12072(19) 0.0219(2) 0.18146(19) 0.091(2) Uani 1 1 d G . .
H10E H 1.1441 0.0123 0.2194 0.109 Uiso 1 1 calc R . .
C111 C 0.94052(18) -0.01043(19) 0.18995(19) 0.0622(14) Uani 1 1 d G . .
C112 C 0.9614(3) -0.0485(3) 0.24131(17) 0.104(3) Uani 1 1 d G . .
H11A H 0.9532 -0.0328 0.2742 0.125 Uiso 1 1 calc R . .
C113 C 0.9945(3) -0.1100(3) 0.2435(3) 0.137(4) Uani 1 1 d G . .
H11B H 1.0085 -0.1355 0.2779 0.164 Uiso 1 1 calc R . .
C114 C 1.0067(2) -0.1335(2) 0.1943(3) 0.133(4) Uani 1 1 d G . .
H11C H 1.0289 -0.1747 0.1958 0.160 Uiso 1 1 calc R . .
C115 C 0.9858(3) -0.0955(3) 0.1429(3) 0.115(3) Uani 1 1 d G . .
H11D H 0.9940 -0.1112 0.1100 0.138 Uiso 1 1 calc R . .
C116 C 0.9527(2) -0.0339(3) 0.14077(18) 0.086(2) Uani 1 1 d G . .
H11E H 0.9388 -0.0085 0.1064 0.103 Uiso 1 1 calc R . .
C121 C 1.0160(4) 0.4064(5) 0.3815(3) 0.154(5) Uani 1 1 d G . .
C122 C 1.0650(5) 0.3636(5) 0.4093(5) 0.327(18) Uani 1 1 d G . .
H12B H 1.0647 0.3160 0.3995 0.393 Uiso 1 1 calc R . .
C123 C 1.1143(4) 0.3920(8) 0.4517(5) 0.39(2) Uani 1 1 d G . .
H12C H 1.1471 0.3634 0.4702 0.470 Uiso 1 1 calc R . .
C124 C 1.1147(5) 0.4631(9) 0.4663(5) 0.37(2) Uani 1 1 d G . .
H12D H 1.1478 0.4821 0.4946 0.447 Uiso 1 1 calc R . .
C125 C 1.0658(7) 0.5058(6) 0.4385(7) 0.57(4) Uani 1 1 d G . .
H12E H 1.0661 0.5534 0.4483 0.688 Uiso 1 1 calc R . .
C126 C 1.0165(6) 0.4775(5) 0.3961(6) 0.37(2) Uani 1 1 d G . .
H12F H 0.9837 0.5061 0.3775 0.446 Uiso 1 1 calc R . .
C131 C 1.04617(17) 0.2919(2) 0.02700(13) 0.0535(12) Uani 1 1 d G . .
C132 C 1.01408(18) 0.3308(2) -0.02142(17) 0.0788(18) Uani 1 1 d G . .
H13B H 0.9894 0.3677 -0.0177 0.095 Uiso 1 1 calc R . .
C133 C 1.0189(2) 0.3144(3) -0.07542(14) 0.097(2) Uani 1 1 d G . .
H13C H 0.9974 0.3404 -0.1078 0.117 Uiso 1 1 calc R . .
C134 C 1.0558(2) 0.2592(3) -0.08100(15) 0.095(2) Uani 1 1 d G . .
H13D H 1.0590 0.2483 -0.1171 0.115 Uiso 1 1 calc R . .
C135 C 1.0879(2) 0.2203(3) -0.0326(2) 0.101(3) Uani 1 1 d G . .
H13E H 1.1126 0.1834 -0.0363 0.121 Uiso 1 1 calc R . .
C136 C 1.08308(19) 0.2367(2) 0.02141(17) 0.0754(17) Uani 1 1 d G . .
H13F H 1.1046 0.2106 0.0538 0.091 Uiso 1 1 calc R . .
C141 C 1.0619(2) 0.1516(4) 0.3901(2) 0.0746(17) Uani 1 1 d G . .
C142 C 1.0686(3) 0.1605(7) 0.4485(3) 0.332(17) Uani 1 1 d G . .
H14B H 1.0348 0.1668 0.4603 0.398 Uiso 1 1 calc R . .
C143 C 1.1256(4) 0.1599(9) 0.4893(2) 0.45(3) Uani 1 1 d G . .
H14C H 1.1301 0.1658 0.5284 0.537 Uiso 1 1 calc R . .
C144 C 1.1760(3) 0.1505(7) 0.4717(4) 0.181(6) Uani 1 1 d G . .
H14D H 1.2142 0.1501 0.4990 0.217 Uiso 1 1 calc R . .
C145 C 1.1694(2) 0.1417(7) 0.4133(5) 0.228(9) Uani 1 1 d G . .
H14E H 1.2031 0.1354 0.4016 0.274 Uiso 1 1 calc R . .
C146 C 1.1123(3) 0.1422(6) 0.3725(3) 0.237(10) Uani 1 1 d G . .
H14F H 1.1078 0.1363 0.3335 0.285 Uiso 1 1 calc R . .
N21 N 0.79288(17) 0.01601(18) 0.04140(16) 0.0645(12) Uani 1 1 d G . .
C22' C 0.80796(19) -0.0110(2) -0.00526(19) 0.101(3) Uani 1 1 d G . .
H22B H 0.8379 0.0107 -0.0169 0.121 Uiso 1 1 calc R . .
C23' C 0.7784(2) -0.0703(2) -0.03454(17) 0.092(2) Uani 1 1 d G . .
H23B H 0.7884 -0.0883 -0.0658 0.110 Uiso 1 1 calc R . .
C24' C 0.73366(18) -0.10260(18) -0.01715(18) 0.0652(15) Uani 1 1 d G . .
C25' C 0.7186(2) -0.0756(2) 0.0295(2) 0.102(3) Uani 1 1 d G . .
H25B H 0.6887 -0.0973 0.0411 0.122 Uiso 1 1 calc R . .
C26' C 0.7482(2) -0.0163(2) 0.05879(19) 0.100(3) Uani 1 1 d G . .
H26B H 0.7381 0.0017 0.0900 0.120 Uiso 1 1 calc R . .
C3' C 0.6995(3) -0.1666(3) -0.0506(3) 0.086(2) Uani 1 1 d . . .
H3'A H 0.6964 -0.1621 -0.0911 0.103 Uiso 1 1 calc R . .
H3'B H 0.6590 -0.1670 -0.0480 0.103 Uiso 1 1 calc R . .
C2' C 0.7307(4) -0.2369(4) -0.0269(4) 0.097(3) Uani 1 1 d . . .
H2'A H 0.7119 -0.2746 -0.0534 0.116 Uiso 1 1 calc R . .
H2'B H 0.7725 -0.2342 -0.0253 0.116 Uiso 1 1 calc R . .
C1' C 0.7282(5) -0.2538(5) 0.0292(4) 0.113(3) Uani 1 1 d . . .
H1'A H 0.6873 -0.2504 0.0304 0.135 Uiso 1 1 calc R . .
H1'B H 0.7537 -0.2223 0.0582 0.135 Uiso 1 1 calc R . .
N11 N 0.8137(2) -0.4592(2) 0.0871(2) 0.0847(17) Uani 1 1 d G . .
C12' C 0.7543(2) -0.4626(3) 0.0513(3) 0.140(4) Uani 1 1 d G . .
H12G H 0.7350 -0.5061 0.0430 0.168 Uiso 1 1 calc R . .
C13' C 0.7239(2) -0.4010(4) 0.0278(3) 0.165(5) Uani 1 1 d G . .
H13G H 0.6842 -0.4033 0.0038 0.197 Uiso 1 1 calc R . .
C14' C 0.7529(3) -0.3360(3) 0.0402(4) 0.184(7) Uani 1 1 d G . .
C15' C 0.8123(3) -0.3326(2) 0.0760(5) 0.304(15) Uani 1 1 d G . .
H15B H 0.8317 -0.2891 0.0843 0.365 Uiso 1 1 calc R . .
C16' C 0.8427(2) -0.3942(3) 0.0995(4) 0.280(13) Uani 1 1 d G . .
H16B H 0.8825 -0.3919 0.1235 0.336 Uiso 1 1 calc R . .
Cd1 Cd 0.830275(18) 0.26807(2) 0.196967(18) 0.05503(10) Uani 1 1 d . . .
Cd2 Cd 0.934710(16) 0.27573(2) 0.084847(15) 0.04701(9) Uani 1 1 d . . .
Cd3 Cd 0.998268(17) 0.36598(2) 0.245098(16) 0.05057(10) Uani 1 1 d . . .
Cd4 Cd 0.987539(19) 0.15409(2) 0.237710(16) 0.05453(10) Uani 1 1 d . . .
Cd5 Cd 1.118088(18) 0.25910(2) 0.183709(18) 0.05614(11) Uani 1 1 d . . .
Cd6 Cd 0.843080(19) 0.11214(2) 0.091170(18) 0.06017(11) Uani 1 1 d . . .
Cd7 Cd 0.862588(19) 0.44306(2) 0.128022(19) 0.06248(12) Uani 1 1 d . . .
Cd8 Cd 0.93001(2) 0.25733(3) 0.36365(2) 0.06787(13) Uani 1 1 d . . .
S1 S 0.93630(14) 0.28394(17) 0.46348(10) 0.1252(9) Uani 1 1 d . . .
S2 S 1.21483(8) 0.22854(10) 0.17132(9) 0.0843(5) Uani 1 1 d . . .
S9 S 0.93503(5) 0.26533(6) 0.18833(5) 0.0420(2) Uani 1 1 d . . .
S10 S 1.03916(6) 0.31775(8) 0.09508(6) 0.0529(3) Uani 1 1 d . . .
S11 S 0.84727(6) 0.35999(8) 0.04327(6) 0.0548(3) Uani 1 1 d . . .
S12 S 1.10689(6) 0.32938(7) 0.26989(6) 0.0526(3) Uani 1 1 d . . .
S13 S 0.90582(6) 0.15809(7) 0.03171(6) 0.0531(3) Uani 1 1 d . . .
S14 S 0.97409(6) 0.46903(7) 0.17298(6) 0.0583(3) Uani 1 1 d . . .
S15 S 0.98701(7) 0.14970(9) 0.34139(6) 0.0630(4) Uani 1 1 d . . .
S16 S 1.09010(7) 0.14283(8) 0.22622(7) 0.0623(3) Uani 1 1 d . . .
S17 S 0.90077(7) 0.06835(8) 0.19105(6) 0.0648(4) Uani 1 1 d . . .
S18 S 0.82974(6) 0.21292(8) 0.29062(6) 0.0579(3) Uani 1 1 d . . .
S19 S 0.76934(6) 0.20303(9) 0.10508(7) 0.0627(3) Uani 1 1 d . . .
S20 S 0.81221(7) 0.40140(8) 0.19928(7) 0.0626(4) Uani 1 1 d . . .
S21 S 0.95349(7) 0.37871(9) 0.32587(7) 0.0661(4) Uani 1 1 d . . .

loop_
_atom_site_aniso_label
_atom_site_aniso_U_11
_atom_site_aniso_U_22
_atom_site_aniso_U_33
_atom_site_aniso_U_23
_atom_site_aniso_U_13
_atom_site_aniso_U_12
C11 0.053(3) 0.116(6) 0.064(4) -0.016(4) 0.028(3) 0.003(3)
C12 0.072(4) 0.098(5) 0.091(5) 0.012(4) 0.041(4) 0.012(4)
C13 0.094(6) 0.121(7) 0.139(8) -0.011(6) 0.068(6) -0.009(5)
C14 0.130(9) 0.155(10) 0.177(12) -0.020(9) 0.091(9) -0.050(8)
C15 0.078(6) 0.240(16) 0.132(9) -0.020(9) 0.035(6) -0.043(8)
C16 0.064(5) 0.219(12) 0.094(6) 0.003(7) 0.025(4) -0.002(6)
C21 0.044(3) 0.059(3) 0.047(3) -0.010(2) 0.005(2) -0.001(2)
C22 0.141(8) 0.112(7) 0.121(7) -0.069(6) 0.070(6) -0.058(6)
C23 0.185(11) 0.129(9) 0.173(11) -0.092(8) 0.086(9) -0.079(8)
C24 0.101(6) 0.079(5) 0.124(7) -0.015(5) 0.007(5) -0.021(5)
C25 0.090(5) 0.105(6) 0.123(7) -0.004(5) 0.039(5) -0.031(5)
C26 0.083(4) 0.087(5) 0.087(5) -0.020(4) 0.036(4) -0.023(4)
C31 0.096(5) 0.049(3) 0.068(4) 0.002(3) 0.024(3) 0.000(3)
C32 0.210(13) 0.111(8) 0.269(17) -0.093(10) 0.128(13) -0.011(8)
C33 0.36(3) 0.119(11) 0.28(2) -0.097(13) 0.13(2) 0.006(14)
C34 0.30(2) 0.054(5) 0.165(12) -0.033(6) 0.033(12) -0.012(8)
C35 0.222(14) 0.116(9) 0.152(11) -0.055(8) 0.051(10) -0.080(9)
C36 0.128(7) 0.099(6) 0.123(7) -0.034(5) 0.038(6) -0.053(6)
C41 0.048(3) 0.053(3) 0.054(3) 0.012(2) 0.010(2) 0.006(2)
C42 0.065(4) 0.071(4) 0.072(4) 0.020(3) 0.015(3) -0.007(3)
C43 0.077(4) 0.080(5) 0.097(5) 0.030(4) 0.030(4) 0.001(4)
C44 0.105(6) 0.099(6) 0.084(5) 0.030(4) 0.047(4) 0.013(5)
C45 0.130(7) 0.092(5) 0.068(4) 0.008(4) 0.040(4) 0.003(5)
C46 0.084(4) 0.076(4) 0.053(3) 0.002(3) 0.022(3) 0.004(3)
C51 0.074(4) 0.087(5) 0.082(4) 0.010(4) 0.039(4) 0.020(4)
C52 0.107(6) 0.107(7) 0.131(8) -0.010(6) 0.036(6) 0.044(5)
C53 0.122(8) 0.133(9) 0.168(10) 0.020(8) 0.062(8) 0.063(7)
C54 0.106(8) 0.184(13) 0.196(13) -0.008(10) 0.058(8) 0.060(9)
C55 0.082(7) 0.185(14) 0.33(2) -0.071(14) 0.030(10) 0.021(8)
C56 0.058(5) 0.148(10) 0.259(15) -0.075(10) -0.002(7) 0.019(5)
C61 0.059(3) 0.078(4) 0.074(4) 0.000(3) 0.029(3) 0.000(3)
C62 0.122(6) 0.079(5) 0.108(6) 0.002(4) 0.066(5) 0.012(5)
C63 0.167(10) 0.117(8) 0.119(7) 0.006(6) 0.078(7) 0.050(7)
C64 0.104(8) 0.194(15) 0.265(18) -0.032(12) 0.070(10) 0.049(9)
C65 0.161(14) 0.204(17) 0.89(6) -0.21(3) 0.30(3) -0.045(12)
C66 0.105(8) 0.164(12) 0.53(3) -0.138(16) 0.173(15) -0.046(8)
C71 0.063(4) 0.208(11) 0.059(4) 0.007(5) 0.028(3) -0.009(5)
C72 0.195(13) 0.35(2) 0.053(5) 0.018(9) 0.029(7) 0.080(14)
C73 0.35(3) 0.53(5) 0.081(10) 0.068(19) 0.057(14) 0.12(3)
C74 0.183(14) 0.39(3) 0.116(11) 0.137(16) 0.062(10) 0.045(16)
C75 0.168(12) 0.236(17) 0.181(14) 0.078(13) 0.066(11) -0.012(11)
C76 0.164(10) 0.167(11) 0.113(8) 0.032(8) 0.071(8) -0.027(9)
C81 0.065(4) 0.100(5) 0.090(5) -0.027(4) 0.035(4) -0.020(4)
C82 0.124(7) 0.098(6) 0.103(6) -0.010(5) 0.064(5) -0.037(5)
C83 0.186(12) 0.173(11) 0.170(11) -0.021(9) 0.117(10) -0.093(10)
C84 0.25(2) 0.48(4) 0.29(2) -0.02(2) 0.160(19) -0.24(2)
C85 0.125(11) 0.45(3) 0.30(2) 0.00(2) 0.102(13) -0.142(16)
C86 0.060(5) 0.275(17) 0.161(10) -0.011(10) 0.027(6) -0.042(7)
C91 0.069(3) 0.052(3) 0.040(3) -0.011(2) 0.008(2) -0.004(3)
C92 0.101(5) 0.073(4) 0.051(3) -0.005(3) 0.028(3) 0.008(4)
C93 0.162(9) 0.084(5) 0.055(4) 0.004(4) 0.036(5) 0.013(5)
C94 0.136(8) 0.092(6) 0.051(4) -0.008(4) -0.008(4) 0.007(5)
C95 0.093(5) 0.106(6) 0.075(5) 0.004(4) -0.015(4) -0.017(5)
C96 0.070(4) 0.092(5) 0.066(4) 0.000(3) 0.000(3) -0.009(4)
C101 0.054(3) 0.045(3) 0.075(4) -0.005(3) 0.025(3) 0.000(2)
C102 0.082(4) 0.068(4) 0.075(4) -0.009(3) 0.020(4) -0.004(3)
C103 0.113(6) 0.074(5) 0.086(5) -0.015(4) 0.036(4) -0.013(4)
C104 0.104(6) 0.093(6) 0.143(8) -0.048(6) 0.074(6) -0.019(5)
C105 0.105(6) 0.067(5) 0.176(10) -0.042(6) 0.034(6) 0.017(4)
C106 0.081(5) 0.068(4) 0.117(6) -0.009(4) 0.021(4) 0.013(4)
C111 0.055(3) 0.052(3) 0.071(4) 0.006(3) 0.007(3) -0.015(2)
C112 0.134(7) 0.081(5) 0.079(5) 0.014(4) 0.008(5) 0.010(5)
C113 0.153(9) 0.102(7) 0.117(8) 0.016(6) -0.011(7) 0.045(7)
C114 0.094(6) 0.086(6) 0.183(11) -0.018(7) -0.006(7) 0.017(5)
C115 0.090(6) 0.099(7) 0.156(9) -0.032(6) 0.039(6) -0.002(5)
C116 0.084(5) 0.069(4) 0.115(6) -0.010(4) 0.046(4) -0.009(4)
C121 0.188(11) 0.202(12) 0.063(5) -0.033(6) 0.027(6) -0.126(10)
C122 0.107(10) 0.73(5) 0.109(10) 0.027(18) -0.014(8) -0.146(19)
C123 0.21(2) 0.81(7) 0.139(15) 0.09(3) 0.033(14) -0.18(3)
C124 0.46(5) 0.37(4) 0.24(2) -0.07(3) 0.06(3) -0.30(4)
C125 0.59(6) 0.33(4) 0.51(6) -0.11(4) -0.24(5) -0.17(4)
C126 0.26(2) 0.161(15) 0.50(4) -0.16(2) -0.15(2) 0.059(15)
C131 0.047(3) 0.064(3) 0.051(3) -0.006(2) 0.016(2) -0.011(2)
C132 0.073(4) 0.103(5) 0.054(4) 0.000(3) 0.012(3) -0.005(4)
C133 0.109(6) 0.124(7) 0.056(4) 0.002(4) 0.020(4) -0.012(5)
C134 0.092(5) 0.134(7) 0.067(5) -0.012(5) 0.036(4) -0.017(5)
C135 0.115(6) 0.113(7) 0.087(5) -0.011(5) 0.048(5) 0.012(5)
C136 0.074(4) 0.082(4) 0.074(4) -0.014(3) 0.029(3) 0.000(3)
C141 0.061(4) 0.105(5) 0.053(3) 0.003(3) 0.012(3) 0.007(3)
C142 0.139(12) 0.68(5) 0.118(11) -0.036(19) -0.043(9) 0.07(2)
C143 0.164(17) 0.71(7) 0.34(3) -0.14(4) -0.100(18) 0.19(3)
C144 0.090(8) 0.259(17) 0.157(12) -0.019(12) -0.012(8) 0.053(9)
C145 0.067(7) 0.38(3) 0.219(17) 0.010(17) 0.018(9) 0.047(10)
C146 0.080(7) 0.45(3) 0.151(11) -0.055(14) -0.002(7) 0.062(12)
N21 0.064(3) 0.057(3) 0.067(3) -0.001(2) 0.013(2) -0.004(2)
C22' 0.102(6) 0.117(7) 0.093(5) -0.029(5) 0.043(5) -0.041(5)
C23' 0.103(5) 0.097(5) 0.078(5) -0.027(4) 0.033(4) -0.034(5)
C24' 0.065(3) 0.045(3) 0.073(4) 0.011(3) 0.004(3) 0.010(3)
C25' 0.127(7) 0.063(4) 0.138(7) -0.021(5) 0.076(6) -0.024(4)
C26' 0.119(6) 0.069(5) 0.134(7) -0.027(5) 0.071(6) -0.026(4)
C3' 0.096(5) 0.041(3) 0.103(5) 0.005(3) 0.006(4) 0.001(3)
C2' 0.120(7) 0.060(4) 0.118(7) 0.031(4) 0.050(5) 0.019(4)
C1' 0.117(7) 0.100(6) 0.118(7) 0.007(5) 0.033(6) 0.038(5)
N11 0.064(3) 0.081(4) 0.111(5) 0.039(3) 0.030(3) 0.019(3)
C12' 0.134(8) 0.139(9) 0.116(8) 0.020(7) -0.003(6) 0.045(7)
C13' 0.132(9) 0.162(11) 0.195(13) 0.092(10) 0.045(9) 0.058(9)
C14' 0.074(5) 0.208(12) 0.293(16) 0.201(13) 0.094(8) 0.061(7)
C15' 0.110(9) 0.120(10) 0.61(4) 0.191(17) 0.018(15) 0.006(7)
C16' 0.098(8) 0.125(10) 0.55(3) 0.189(16) 0.008(13) 0.010(7)
Cd1 0.0497(2) 0.0595(2) 0.0587(2) 0.00045(18) 0.02121(18) -0.00254(17)
Cd2 0.04515(19) 0.0524(2) 0.04131(18) 0.00201(15) 0.01063(15) -0.00234(15)
Cd3 0.0492(2) 0.0487(2) 0.0524(2) -0.00607(16) 0.01415(16) -0.00321(16)
Cd4 0.0666(2) 0.0498(2) 0.0455(2) 0.00187(16) 0.01552(18) 0.00291(18)
Cd5 0.0544(2) 0.0537(2) 0.0600(2) -0.00768(18) 0.01772(18) -0.00157(17)
Cd6 0.0583(2) 0.0604(2) 0.0575(2) 0.00009(19) 0.01224(19) -0.00655(19)
Cd7 0.0620(2) 0.0595(2) 0.0671(3) 0.0121(2) 0.0222(2) 0.01066(19)
Cd8 0.0592(3) 0.0916(3) 0.0572(2) -0.0032(2) 0.0248(2) -0.0046(2)
S1 0.155(2) 0.161(2) 0.0785(13) -0.0377(15) 0.0634(15) -0.0360(19)
S2 0.0734(11) 0.0844(12) 0.1022(13) 0.0125(10) 0.0379(10) 0.0301(9)
S9 0.0421(6) 0.0444(6) 0.0391(6) 0.0007(5) 0.0122(5) -0.0020(5)
S10 0.0446(6) 0.0623(8) 0.0517(7) -0.0045(6) 0.0150(5) -0.0057(6)
S11 0.0440(6) 0.0612(8) 0.0546(7) 0.0116(6) 0.0092(5) 0.0001(6)
S12 0.0497(7) 0.0533(7) 0.0524(7) -0.0043(6) 0.0130(6) 0.0014(6)
S13 0.0512(7) 0.0567(8) 0.0474(7) -0.0054(6) 0.0102(5) -0.0010(6)
S14 0.0634(8) 0.0515(7) 0.0614(8) 0.0024(6) 0.0216(7) -0.0010(6)
S15 0.0573(8) 0.0848(10) 0.0442(7) 0.0059(7) 0.0125(6) 0.0029(7)
S16 0.0628(8) 0.0563(8) 0.0659(9) -0.0011(7) 0.0178(7) 0.0038(7)
S17 0.0727(9) 0.0577(8) 0.0565(8) 0.0013(6) 0.0098(7) -0.0030(7)
S18 0.0545(7) 0.0610(8) 0.0626(8) 0.0044(6) 0.0247(6) -0.0014(6)
S19 0.0537(8) 0.0707(9) 0.0615(8) -0.0030(7) 0.0153(6) -0.0033(7)
S20 0.0635(8) 0.0609(8) 0.0681(9) 0.0032(7) 0.0275(7) 0.0075(7)
S21 0.0657(9) 0.0771(10) 0.0609(8) -0.0131(7) 0.0274(7) -0.0076(7)

loop_
_geom_bond_atom_site_label_1
_geom_bond_atom_site_label_2
_geom_bond_distance
_geom_bond_site_symmetry_2
_geom_bond_publ_flag
C11 C12 1.3900 . ?
C11 C16 1.3900 . ?
C11 S2 1.768(5) . ?
C12 C13 1.3900 . ?
C12 H12A 0.9300 . ?
C13 C14 1.3900 . ?
C13 H13A 0.9300 . ?
C14 C15 1.3900 . ?
C14 H14A 0.9300 . ?
C15 C16 1.3900 . ?
C15 H15A 0.9300 . ?
C16 H16A 0.9300 . ?
C21 C22 1.3900 . ?
C21 C26 1.3900 . ?
C21 S12 1.770(3) . ?
C22 C23 1.3900 . ?
C22 H22A 0.9300 . ?
C23 C24 1.3900 . ?
C23 H23A 0.9300 . ?
C24 C25 1.3900 . ?
C24 H24A 0.9300 . ?
C25 C26 1.3900 . ?
C25 H25A 0.9300 . ?
C26 H26A 0.9300 . ?
C31 C32 1.3900 . ?
C31 C36 1.3900 . ?
C31 S14 1.767(4) . ?
C32 C33 1.3900 . ?
C32 H32A 0.9300 . ?
C33 C34 1.3900 . ?
C33 H33A 0.9300 . ?
C34 C35 1.3900 . ?
C34 H34A 0.9300 . ?
C35 C36 1.3900 . ?
C35 H35A 0.9300 . ?
C36 H36A 0.9300 . ?
C41 C42 1.3900 . ?
C41 C46 1.3900 . ?
C41 S11 1.789(3) . ?
C42 C43 1.3900 . ?
C42 H42A 0.9300 . ?
C43 C44 1.3900 . ?
C43 H43A 0.9300 . ?
C44 C45 1.3900 . ?
C44 H44A 0.9300 . ?
C45 C46 1.3900 . ?
C45 H45A 0.9300 . ?
C46 H46A 0.9300 . ?
C51 C52 1.3900 . ?
C51 C56 1.3900 . ?
C51 S20 1.752(4) . ?
C52 C53 1.3900 . ?
C52 H52A 0.9300 . ?
C53 C54 1.3900 . ?
C53 H53A 0.9300 . ?
C54 C55 1.3900 . ?
C54 H54A 0.9300 . ?
C55 C56 1.3900 . ?
C55 H55A 0.9300 . ?
C56 H56A 0.9300 . ?
C61 C62 1.3900 . ?
C61 C66 1.3900 . ?
C61 S18 1.777(4) . ?
C62 C63 1.3900 . ?
C62 H62A 0.9300 . ?
C63 C64 1.3900 . ?
C63 H63A 0.9300 . ?
C64 C65 1.3900 . ?
C64 H64A 0.9300 . ?
C65 C66 1.3900 . ?
C65 H65A 0.9300 . ?
C66 H66A 0.9300 . ?
C71 C72 1.3900 . ?
C71 C76 1.3900 . ?
C71 S1 1.754(7) . ?
C72 C73 1.3900 . ?
C72 H72A 0.9300 . ?
C73 C74 1.3900 . ?
C73 H73A 0.9300 . ?
C74 C75 1.3900 . ?
C74 H74A 0.9300 . ?
C75 C76 1.3900 . ?
C75 H75A 0.9300 . ?
C76 H76A 0.9300 . ?
C81 C82 1.3900 . ?
C81 C86 1.3900 . ?
C81 S19 1.793(4) . ?
C82 C83 1.3900 . ?
C82 H82A 0.9300 . ?
C83 C84 1.3900 . ?
C83 H83A 0.9300 . ?
C84 C85 1.3900 . ?
C84 H84A 0.9300 . ?
C85 C86 1.3900 . ?
C85 H85A 0.9300 . ?
C86 H86A 0.9300 . ?
C91 C92 1.3900 . ?
C91 C96 1.3900 . ?
C91 S13 1.787(3) . ?
C92 C93 1.3900 . ?
C92 H92A 0.9300 . ?
C93 C94 1.3900 . ?
C93 H93A 0.9300 . ?
C94 C95 1.3900 . ?
C94 H94A 0.9300 . ?
C95 C96 1.3900 . ?
C95 H95A 0.9300 . ?
C96 H96A 0.9300 . ?
C101 C102 1.3900 . ?
C101 C106 1.3900 . ?
C101 S16 1.777(3) . ?
C102 C103 1.3900 . ?
C102 H10A 0.9300 . ?
C103 C104 1.3900 . ?
C103 H10B 0.9300 . ?
C104 C105 1.3900 . ?
C104 H10C 0.9300 . ?
C105 C106 1.3900 . ?
C105 H10D 0.9300 . ?
C106 H10E 0.9300 . ?
C111 C112 1.3900 . ?
C111 C116 1.3900 . ?
C111 S17 1.762(4) . ?
C112 C113 1.3900 . ?
C112 H11A 0.9300 . ?
C113 C114 1.3900 . ?
C113 H11B 0.9300 . ?
C114 C115 1.3900 . ?
C114 H11C 0.9300 . ?
C115 C116 1.3900 . ?
C115 H11D 0.9300 . ?
C116 H11E 0.9300 . ?
C121 C122 1.3900 . ?
C121 C126 1.3900 . ?
C121 S21 1.730(7) . ?
C122 C123 1.3900 . ?
C122 H12B 0.9300 . ?
C123 C124 1.3900 . ?
C123 H12C 0.9300 . ?
C124 C125 1.3900 . ?
C124 H12D 0.9300 . ?
C125 C126 1.3900 . ?
C125 H12E 0.9300 . ?
C126 H12F 0.9300 . ?
C131 C132 1.3900 . ?
C131 C136 1.3900 . ?
C131 S10 1.786(3) . ?
C132 C133 1.3900 . ?
C132 H13B 0.9300 . ?
C133 C134 1.3900 . ?
C133 H13C 0.9300 . ?
C134 C135 1.3900 . ?
C134 H13D 0.9300 . ?
C135 C136 1.3900 . ?
C135 H13E 0.9300 . ?
C136 H13F 0.9300 . ?
C141 C142 1.3900 . ?
C141 C146 1.3900 . ?
C141 S15 1.778(4) . ?
C142 C143 1.3900 . ?
C142 H14B 0.9300 . ?
C143 C144 1.3900 . ?
C143 H14C 0.9300 . ?
C144 C145 1.3900 . ?
C144 H14D 0.9300 . ?
C145 C146 1.3900 . ?
C145 H14E 0.9300 . ?
C146 H14F 0.9300 . ?
N21 C22' 1.3900 . ?
N21 C26' 1.3900 . ?
N21 Cd6 2.291(3) . ?
C22' C23' 1.3900 . ?
C22' H22B 0.9300 . ?
C23' C24' 1.3900 . ?
C23' H23B 0.9300 . ?
C24' C25' 1.3900 . ?
C24' C3' 1.534(7) . ?
C25' C26' 1.3900 . ?
C25' H25B 0.9300 . ?
C26' H26B 0.9300 . ?
C3' C2' 1.538(9) . ?
C3' H3'A 0.9700 . ?
C3' H3'B 0.9700 . ?
C2' C1' 1.423(12) . ?
C2' H2'A 0.9700 . ?
C2' H2'B 0.9700 . ?
C1' C14' 1.651(9) . ?
C1' H1'A 0.9700 . ?
C1' H1'B 0.9700 . ?
N11 C12' 1.3900 . ?
N11 C16' 1.3900 . ?
N11 Cd7 2.234(4) 1_545 ?
C12' C13' 1.3900 . ?
C12' H12G 0.9300 . ?
C13' C14' 1.3900 . ?
C13' H13G 0.9300 . ?
C14' C15' 1.3900 . ?
C15' C16' 1.3900 . ?
C15' H15B 0.9300 . ?
C16' H16B 0.9300 . ?
Cd1 S18 2.5114(15) . ?
Cd1 S9 2.5305(12) . ?
Cd1 S19 2.5548(15) . ?
Cd1 S20 2.5594(16) . ?
Cd2 S10 2.5096(13) . ?
Cd2 S9 2.5255(12) . ?
Cd2 S11 2.5383(14) . ?
Cd2 S13 2.5538(14) . ?
Cd3 S21 2.5185(15) . ?
Cd3 S12 2.5192(13) . ?
Cd3 S9 2.5348(12) . ?
Cd3 S14 2.5628(15) . ?
Cd4 S16 2.5158(16) . ?
Cd4 S15 2.5303(14) . ?
Cd4 S9 2.5381(12) . ?
Cd4 S17 2.5660(16) . ?
Cd5 S2 2.4498(17) . ?
Cd5 S12 2.5670(14) . ?
Cd5 S16 2.6013(16) . ?
Cd5 S10 2.6019(14) . ?
Cd6 S17 2.5175(15) . ?
Cd6 S13 2.5236(14) . ?
Cd6 S19 2.5349(16) . ?
Cd7 N11 2.234(4) 1_565 ?
Cd7 S20 2.5160(15) . ?
Cd7 S11 2.5266(16) . ?
Cd7 S14 2.5395(15) . ?
Cd8 S1 2.441(2) . ?
Cd8 S15 2.5845(17) . ?
Cd8 S18 2.5946(15) . ?
Cd8 S21 2.5956(18) . ?
